data_7018890
loop_
_publ_author_name
'Chen, Ke'
'Pullarkat, Sumod A.'
'Ma, Mengtao'
'Li, Yongxin'
'Leung, Pak-Hing'

_publ_section_title
;
 Chiral cyclopalladated complex promoted asymmetric synthesis of
 diester-substituted P,N-ligands via stepwise hydrophosphination and
 hydroamination reactions.
;
_journal_issue 17
_journal_name_full 'Dalton transactions (Cambridge, England : 2003)'
_journal_page_first 5391
_journal_page_last 5400
_journal_paper_doi 10.1039/c2dt12379g
_journal_volume 41
_journal_year 2012
_chemical_absolute_configuration ad
_chemical_formula_moiety 'C20 H24 Cl2 N O4 P Pd'
_chemical_formula_sum 'C20 H24 Cl2 N O4 P Pd'
_chemical_formula_weight 550.67
_chemical_name_systematic
;

?

;
_space_group_IT_number 19
_symmetry_cell_setting orthorhombic
_symmetry_space_group_name_Hall 'P 2ac 2ab'
_symmetry_space_group_name_H-M 'P 21 21 21'
_atom_sites_solution_hydrogens geom
_atom_sites_solution_primary direct
_atom_sites_solution_secondary difmap
_audit_creation_method SHELXL-97
_cell_angle_alpha 90.00
_cell_angle_beta 90.00
_cell_angle_gamma 90.00
_cell_formula_units_Z 4
_cell_length_a 10.8879(2)
_cell_length_b 12.1286(3)
_cell_length_c 17.4097(4)
_cell_measurement_reflns_used 8262
_cell_measurement_temperature 173(2)
_cell_measurement_theta_max 28.15
_cell_measurement_theta_min 2.21
_cell_volume 2299.04(9)
_computing_cell_refinement 'Bruker SMART'
_computing_data_collection 'Bruker SMART'
_computing_data_reduction 'Bruker SAINT'
_computing_molecular_graphics 'Bruker SHELXTL'
_computing_publication_material 'Bruker SHELXTL'
_computing_structure_refinement 'SHELXL-97 (Sheldrick, 1997)'
_computing_structure_solution 'SHELXS-97 (Sheldrick, 1990)'
_diffrn_ambient_temperature 173(2)
_diffrn_measured_fraction_theta_full 0.996
_diffrn_measured_fraction_theta_max 0.996
_diffrn_measurement_device_type 'CCD area detector'
_diffrn_measurement_method 'phi and omega scans'
_diffrn_radiation_monochromator graphite
_diffrn_radiation_source 'fine-focus sealed tube'
_diffrn_radiation_type MoK\a
_diffrn_radiation_wavelength 0.71073
_diffrn_reflns_av_R_equivalents 0.0473
_diffrn_reflns_av_sigmaI/netI 0.0582
_diffrn_reflns_limit_h_max 16
_diffrn_reflns_limit_h_min -11
_diffrn_reflns_limit_k_max 17
_diffrn_reflns_limit_k_min -17
_diffrn_reflns_limit_l_max 25
_diffrn_reflns_limit_l_min -25
_diffrn_reflns_number 28298
_diffrn_reflns_theta_full 31.58
_diffrn_reflns_theta_max 31.58
_diffrn_reflns_theta_min 2.05
_exptl_absorpt_coefficient_mu 1.134
_exptl_absorpt_correction_T_max 0.8393
_exptl_absorpt_correction_T_min 0.6990
_exptl_absorpt_correction_type multi-scan
_exptl_absorpt_process_details sadabs
_exptl_crystal_colour yellow
_exptl_crystal_density_diffrn 1.591
_exptl_crystal_density_method 'not measured'
_exptl_crystal_description block
_exptl_crystal_F_000 1112
_exptl_crystal_size_max 0.34
_exptl_crystal_size_mid 0.28
_exptl_crystal_size_min 0.16
_refine_diff_density_max 0.442
_refine_diff_density_min -0.704
_refine_diff_density_rms 0.101
_refine_ls_abs_structure_details 'Flack H D (1983), Acta Cryst. A39, 876-881'
_refine_ls_abs_structure_Flack -0.049(19)
_refine_ls_extinction_method none
_refine_ls_goodness_of_fit_ref 1.045
_refine_ls_hydrogen_treatment constr
_refine_ls_matrix_type full
_refine_ls_number_parameters 266
_refine_ls_number_reflns 7490
_refine_ls_number_restraints 0
_refine_ls_restrained_S_all 1.045
_refine_ls_R_factor_all 0.0474
_refine_ls_R_factor_gt 0.0359
_refine_ls_shift/su_max 0.001
_refine_ls_shift/su_mean 0.000
_refine_ls_structure_factor_coef Fsqd
_refine_ls_weighting_details 'calc w=1/[\s^2^(Fo^2^)+(0.0155P)^2^+0.3591P] where P=(Fo^2^+2Fc^2^)/3'
_refine_ls_weighting_scheme calc
_refine_ls_wR_factor_gt 0.0534
_refine_ls_wR_factor_ref 0.0578
_reflns_number_gt 6567
_reflns_number_total 7490
_reflns_threshold_expression >2sigma(I)
_cod_data_source_file c2dt12379g.txt
_cod_data_source_block leung381
_cod_depositor_comments
;
The following automatic conversions were performed:

'_symmetry_cell_setting' value 'Orthorhombic' changed to
'orthorhombic' according to
/home/saulius/struct/CIF-dictionaries/cif_core.dic dictionary named
'cif_core.dic' version 2.4.1 from 2010-06-29.

Automatic conversion script
Id: cif_fix_values 1715 2011-07-08 13:25:40Z adriana 
;
_cod_original_sg_symbol_H-M P2(1)2(1)2(1)
_cod_database_code 7018890

loop_
_symmetry_equiv_pos_as_xyz
'x, y, z'
'-x+1/2, -y, z+1/2'
'-x, y+1/2, -z+1/2'
'x+1/2, -y+1/2, -z'

loop_
_atom_site_label
_atom_site_type_symbol
_atom_site_fract_x
_atom_site_fract_y
_atom_site_fract_z
_atom_site_U_iso_or_equiv
_atom_site_adp_type
_atom_site_occupancy
_atom_site_symmetry_multiplicity
_atom_site_calc_flag
_atom_site_refinement_flags
Pd1 Pd 0.459593(17) 0.238732(13) 0.130665(11) 0.01651(4) Uani 1 1 d .
C1 C 0.3356(3) 0.1127(2) 0.00929(15) 0.0245(6) Uani 1 1 d .
H1A H 0.4187 0.1128 -0.0124 0.037 Uiso 1 1 calc R
H1B H 0.2929 0.1805 -0.0058 0.037 Uiso 1 1 calc R
H1C H 0.2902 0.0487 -0.0100 0.037 Uiso 1 1 calc R
C2 C 0.3992(2) -0.00011(19) 0.11806(18) 0.0257(6) Uani 1 1 d .
H2A H 0.3471 -0.0609 0.1005 0.039 Uiso 1 1 calc R
H2B H 0.4064 -0.0026 0.1741 0.039 Uiso 1 1 calc R
H2C H 0.4810 -0.0071 0.0950 0.039 Uiso 1 1 calc R
C3 C -0.0588(3) 0.0439(2) 0.01593(18) 0.0327(7) Uani 1 1 d .
H3A H -0.0308 -0.0188 -0.0150 0.049 Uiso 1 1 calc R
H3B H -0.1054 0.0948 -0.0166 0.049 Uiso 1 1 calc R
H3C H -0.1114 0.0173 0.0577 0.049 Uiso 1 1 calc R
C4 C 0.1223(3) 0.0423(2) 0.09169(16) 0.0227(6) Uani 1 1 d .
C5 C 0.2172(2) 0.11631(17) 0.13104(17) 0.0186(5) Uani 1 1 d .
H5 H 0.2249 0.0909 0.1855 0.022 Uiso 1 1 calc R
C6 C 0.1741(2) 0.23647(17) 0.13285(15) 0.0173(4) Uani 1 1 d .
H6 H 0.1669 0.2645 0.0790 0.021 Uiso 1 1 calc R
C7 C 0.0503(2) 0.2450(2) 0.17193(14) 0.0225(5) Uani 1 1 d .
C8 C -0.1182(3) 0.3658(3) 0.1915(2) 0.0453(9) Uani 1 1 d .
H8A H -0.1785 0.3137 0.1708 0.068 Uiso 1 1 calc R
H8B H -0.1437 0.4413 0.1794 0.068 Uiso 1 1 calc R
H8C H -0.1130 0.3569 0.2474 0.068 Uiso 1 1 calc R
C9 C 0.2654(2) 0.45897(19) 0.17102(16) 0.0190(5) Uani 1 1 d .
C10 C 0.2100(2) 0.4971(2) 0.10375(16) 0.0213(6) Uani 1 1 d .
H10 H 0.1829 0.4465 0.0657 0.026 Uiso 1 1 calc R
C11 C 0.1949(3) 0.6095(2) 0.09303(18) 0.0303(7) Uani 1 1 d .
H11 H 0.1568 0.6359 0.0475 0.036 Uiso 1 1 calc R
C12 C 0.2346(3) 0.6832(2) 0.14805(19) 0.0336(8) Uani 1 1 d .
H12 H 0.2241 0.7601 0.1401 0.040 Uiso 1 1 calc R
C13 C 0.2899(3) 0.6457(2) 0.21478(19) 0.0313(7) Uani 1 1 d .
H13 H 0.3170 0.6967 0.2526 0.038 Uiso 1 1 calc R
C14 C 0.3053(3) 0.5335(2) 0.22617(17) 0.0249(6) Uani 1 1 d .
H14 H 0.3434 0.5075 0.2718 0.030 Uiso 1 1 calc R
C15 C 0.2781(2) 0.27958(19) 0.28364(15) 0.0218(6) Uani 1 1 d .
C16 C 0.1771(3) 0.3184(2) 0.32566(17) 0.0309(7) Uani 1 1 d .
H16 H 0.1231 0.3713 0.3038 0.037 Uiso 1 1 calc R
C17 C 0.1570(3) 0.2791(2) 0.39904(19) 0.0427(8) Uani 1 1 d .
H17 H 0.0879 0.3043 0.4274 0.051 Uiso 1 1 calc R
C18 C 0.2361(4) 0.2038(3) 0.4314(2) 0.0551(11) Uani 1 1 d .
H18 H 0.2216 0.1775 0.4820 0.066 Uiso 1 1 calc R
C19 C 0.3364(4) 0.1666(3) 0.3907(2) 0.0600(11) Uani 1 1 d .
H19 H 0.3914 0.1154 0.4135 0.072 Uiso 1 1 calc R
C20 C 0.3569(3) 0.2033(2) 0.31686(19) 0.0396(8) Uani 1 1 d .
H20 H 0.4253 0.1763 0.2886 0.047 Uiso 1 1 calc R
Cl1 Cl 0.63614(6) 0.15885(5) 0.07224(4) 0.02572(15) Uani 1 1 d .
Cl2 Cl 0.56891(6) 0.38675(5) 0.17596(4) 0.02775(16) Uani 1 1 d .
N1 N 0.34329(19) 0.10712(16) 0.09441(12) 0.0172(4) Uani 1 1 d .
O1 O 0.11720(19) -0.05577(14) 0.10072(13) 0.0378(6) Uani 1 1 d .
O2 O 0.04631(18) 0.10041(13) 0.04784(11) 0.0268(4) Uani 1 1 d .
O3 O 0.00428(18) 0.17423(16) 0.20955(13) 0.0369(5) Uani 1 1 d .
O4 O 0.00131(15) 0.34416(15) 0.15747(12) 0.0265(5) Uani 1 1 d .
P1 P 0.29599(6) 0.31407(5) 0.18333(4) 0.01641(13) Uani 1 1 d .

loop_
_atom_site_aniso_label
_atom_site_aniso_U_11
_atom_site_aniso_U_22
_atom_site_aniso_U_33
_atom_site_aniso_U_23
_atom_site_aniso_U_13
_atom_site_aniso_U_12
Pd1 0.01350(9) 0.01626(8) 0.01976(9) -0.00100(7) 0.00046(7) 0.00112(7)
C1 0.0266(16) 0.0261(13) 0.0207(15) -0.0041(11) 0.0002(11) 0.0035(11)
C2 0.0231(16) 0.0158(11) 0.0382(19) 0.0001(12) -0.0008(12) 0.0038(10)
C3 0.0252(18) 0.0344(15) 0.0385(18) 0.0012(13) -0.0122(14) -0.0088(12)
C4 0.0190(15) 0.0233(13) 0.0257(16) 0.0007(11) 0.0029(11) -0.0029(10)
C5 0.0197(14) 0.0146(10) 0.0215(13) 0.0017(11) -0.0001(12) -0.0002(8)
C6 0.0148(12) 0.0179(10) 0.0191(11) -0.0010(12) 0.0020(10) 0.0002(9)
C7 0.0168(13) 0.0280(12) 0.0228(12) -0.0011(11) -0.0002(10) -0.0030(12)
C8 0.026(2) 0.056(2) 0.053(2) 0.0075(17) 0.0188(16) 0.0167(15)
C9 0.0152(14) 0.0171(12) 0.0245(15) -0.0016(10) 0.0021(11) 0.0015(9)
C10 0.0204(15) 0.0205(12) 0.0231(14) 0.0000(10) 0.0019(11) -0.0002(10)
C11 0.0343(18) 0.0249(14) 0.0318(18) 0.0056(12) -0.0008(13) 0.0068(12)
C12 0.0354(19) 0.0178(13) 0.048(2) 0.0030(13) 0.0077(14) 0.0035(11)
C13 0.0310(19) 0.0217(13) 0.0411(19) -0.0103(12) -0.0005(14) 0.0001(12)
C14 0.0242(17) 0.0203(13) 0.0301(16) -0.0048(11) -0.0038(12) 0.0034(11)
C15 0.0271(16) 0.0185(12) 0.0197(14) -0.0018(10) -0.0024(10) 0.0027(10)
C16 0.043(2) 0.0261(14) 0.0240(16) -0.0029(12) 0.0047(13) 0.0051(13)
C17 0.068(2) 0.0315(17) 0.0284(17) -0.0036(13) 0.0198(16) 0.0031(15)
C18 0.112(4) 0.0320(17) 0.0218(18) 0.0053(14) 0.011(2) 0.0074(19)
C19 0.103(3) 0.045(2) 0.032(2) 0.0104(16) -0.001(2) 0.037(2)
C20 0.051(2) 0.0395(18) 0.0285(18) 0.0006(14) -0.0015(15) 0.0208(14)
Cl1 0.0205(4) 0.0283(3) 0.0284(4) -0.0031(3) 0.0059(3) 0.0045(3)
Cl2 0.0174(4) 0.0223(3) 0.0435(4) -0.0072(3) -0.0047(3) -0.0015(2)
N1 0.0184(12) 0.0133(9) 0.0198(12) 0.0006(8) 0.0007(9) 0.0021(8)
O1 0.0351(13) 0.0165(9) 0.0617(16) 0.0040(9) -0.0134(11) -0.0068(8)
O2 0.0255(11) 0.0233(9) 0.0315(11) 0.0047(8) -0.0103(9) -0.0087(9)
O3 0.0283(13) 0.0378(11) 0.0445(14) 0.0107(10) 0.0139(9) -0.0029(8)
O4 0.0157(11) 0.0294(10) 0.0344(12) 0.0018(8) 0.0061(8) 0.0055(7)
P1 0.0149(4) 0.0163(3) 0.0180(3) -0.0010(3) -0.0005(3) 0.0014(2)

loop_
_atom_type_symbol
_atom_type_description
_atom_type_scat_dispersion_real
_atom_type_scat_dispersion_imag
_atom_type_scat_source
C C 0.0033 0.0016 'International Tables Vol C Tables 4.2.6.8 and 6.1.1.4'
H H 0.0000 0.0000 'International Tables Vol C Tables 4.2.6.8 and 6.1.1.4'
N N 0.0061 0.0033 'International Tables Vol C Tables 4.2.6.8 and 6.1.1.4'
O O 0.0106 0.0060 'International Tables Vol C Tables 4.2.6.8 and 6.1.1.4'
P P 0.1023 0.0942 'International Tables Vol C Tables 4.2.6.8 and 6.1.1.4'
Cl Cl 0.1484 0.1585 'International Tables Vol C Tables 4.2.6.8 and 6.1.1.4'
Pd Pd -0.9988 1.0072 'International Tables Vol C Tables 4.2.6.8 and 6.1.1.4'

loop_
_geom_angle_atom_site_label_1
_geom_angle_atom_site_label_2
_geom_angle_atom_site_label_3
_geom_angle
N1 Pd1 P1 87.33(6)
N1 Pd1 Cl2 174.54(6)
P1 Pd1 Cl2 87.24(2)
N1 Pd1 Cl1 92.77(6)
P1 Pd1 Cl1 179.22(3)
Cl2 Pd1 Cl1 92.66(2)
O1 C4 O2 124.9(2)
O1 C4 C5 123.6(2)
O2 C4 C5 111.5(2)
N1 C5 C4 112.3(2)
N1 C5 C6 110.83(18)
C4 C5 C6 111.2(2)
C7 C6 C5 110.33(19)
C7 C6 P1 112.98(16)
C5 C6 P1 105.93(16)
O3 C7 O4 125.6(2)
O3 C7 C6 124.9(2)
O4 C7 C6 109.4(2)
C14 C9 C10 120.0(2)
C14 C9 P1 119.7(2)
C10 C9 P1 120.2(2)
C11 C10 C9 119.4(3)
C12 C11 C10 120.5(3)
C11 C12 C13 120.3(3)
C12 C13 C14 119.7(3)
C13 C14 C9 120.2(3)
C20 C15 C16 119.4(3)
C20 C15 P1 119.4(2)
C16 C15 P1 120.8(2)
C17 C16 C15 119.4(3)
C18 C17 C16 120.5(3)
C17 C18 C19 120.2(3)
C18 C19 C20 120.2(3)
C19 C20 C15 120.2(3)
C1 N1 C2 109.7(2)
C1 N1 C5 111.4(2)
C2 N1 C5 108.48(19)
C1 N1 Pd1 107.10(15)
C2 N1 Pd1 109.14(15)
C5 N1 Pd1 110.96(14)
C4 O2 C3 117.5(2)
C7 O4 C8 116.2(2)
C9 P1 C15 108.72(12)
C9 P1 C6 107.89(11)
C15 P1 C6 105.32(12)
C9 P1 Pd1 120.33(9)
C15 P1 Pd1 113.18(9)
C6 P1 Pd1 99.87(7)

loop_
_geom_bond_atom_site_label_1
_geom_bond_atom_site_label_2
_geom_bond_distance
Pd1 N1 2.133(2)
Pd1 P1 2.2020(7)
Pd1 Cl2 2.2938(6)
Pd1 Cl1 2.3808(7)
C1 N1 1.486(3)
C2 N1 1.494(3)
C3 O2 1.445(3)
C4 O1 1.201(3)
C4 O2 1.328(3)
C4 C5 1.531(3)
C5 N1 1.518(3)
C5 C6 1.531(3)
C6 C7 1.513(3)
C6 P1 1.849(2)
C7 O3 1.191(3)
C7 O4 1.339(3)
C8 O4 1.454(3)
C9 C14 1.389(4)
C9 C10 1.397(4)
C9 P1 1.802(2)
C10 C11 1.385(4)
C11 C12 1.381(4)
C12 C13 1.385(4)
C13 C14 1.385(4)
C15 C20 1.388(4)
C15 C16 1.402(4)
C15 P1 1.806(3)
C16 C17 1.381(4)
C17 C18 1.376(5)
C18 C19 1.378(5)
C19 C20 1.378(5)
